data_4038720
loop_
_publ_author_name
'Li, Jing'
'Han, Xiao-Ni'
'Zhou, He-Ye'
'Han, Ying'
'Chen, Chuan-Feng'

_publ_section_title
;
 Helic[1]triptycene[3]arene: Synthesis, Complexation and Formation of
 [2]Rotaxane Shuttle.
;
_journal_name_full 'The Journal of organic chemistry'
_journal_paper_doi 10.1021/acs.joc.0c01558
_journal_year 2020
_chemical_formula_moiety 'C50 H48 O8, C4 H4 N2'
_chemical_formula_sum 'C61 H66 Cl2 N2 O9'
_chemical_formula_weight 1042.05
_space_group_crystal_system monoclinic
_space_group_IT_number 15
_space_group_name_Hall '-C 2yc'
_space_group_name_H-M_alt 'C 1 2/c 1'
_atom_sites_solution_hydrogens geom
_atom_sites_solution_primary dual
_audit_creation_date 2019-06-05
_audit_creation_method
;
Olex2 1.2
(compiled 2018.05.29 svn.r3508 for OlexSys, GUI svn.r5506)
;
_cell_angle_alpha 90
_cell_angle_beta 90.4670(10)
_cell_angle_gamma 90
_cell_formula_units_Z 4
_cell_length_a 13.36730(10)
_cell_length_b 25.6000(2)
_cell_length_c 16.49370(10)
_cell_measurement_reflns_used 15066
_cell_measurement_temperature 170.00(11)
_cell_measurement_theta_max 75.1460
_cell_measurement_theta_min 3.4550
_cell_volume 5644.00(7)
_computing_cell_refinement 'CrysAlisPro 1.171.40.14e (Rigaku OD, 2018)'
_computing_data_collection 'CrysAlisPro 1.171.40.14e (Rigaku OD, 2018)'
_computing_data_reduction 'CrysAlisPro 1.171.40.14e (Rigaku OD, 2018)'
_computing_molecular_graphics 'Olex2 (Dolomanov et al., 2009)'
_computing_publication_material 'Olex2 (Dolomanov et al., 2009)'
_computing_structure_refinement 'ShelXL (Sheldrick, 2015)'
_computing_structure_solution 'ShelXT (Sheldrick, 2015)'
_diffrn_ambient_environment N~2~
_diffrn_ambient_temperature 170.00(11)
_diffrn_detector 'CCD plate'
_diffrn_detector_type HyPix
_diffrn_measured_fraction_theta_full 0.984
_diffrn_measured_fraction_theta_max 0.942
_diffrn_measurement_details
;
List of Runs (angles in degrees, time in seconds):

  # Type    Start    End  Width  t~exp~   \w     \q     \k     \f   Frames
--------------------------------------------------------------------------
  1  \w   -120.00 -35.00   0.50    0.05    --  -47.20 -31.00-140.00  170
  2  \w    -15.00  57.00   0.50    0.05    --   47.20 -31.00-140.00  144
  3  \w     37.00  63.00   0.50    0.05    --   47.20  31.00  19.00   52
  4  \w     67.00 106.00   0.50    0.05    --   47.20  31.00  19.00   78
  5  \w   -134.00 -93.00   0.50    0.10    --  -99.00 -31.00-140.00   82
  6  \w    -93.00 -68.00   0.50    0.10    --  -99.00  31.00  19.00   50
  7  \w     30.00 115.00   0.50    0.10    --  103.25 -31.00-140.00  170
  8  \w     94.00 169.00   0.50    0.10    --  103.25  31.00  19.00  150
  9  \w    -41.00 -16.00   0.50    0.05    --  -47.20  31.00  19.00   50
 10  \w     18.00  93.00   0.50    0.05    --   47.20-125.00  90.00  150
 11  \w   -109.00 -24.00   0.50    0.10    --  -99.00  30.00-120.00  170
 12  \w    -65.00 -30.00   0.50    0.10    --  -99.00  61.00-150.00   70
 13  \w   -117.00 -56.00   0.50    0.10    --  -99.00 125.00  60.00  122
 14  \w   -168.00-106.00   0.50    0.10    --  -99.00 -30.00 -90.00  124
 15  \w     28.00  57.00   0.50    0.10    --  103.25 -30.00  30.00   58
 16  \w     31.00 114.00   0.50    0.10    --  103.25 -15.00  30.00  166
 17  \w     60.00  86.00   0.50    0.10    --  103.25 -30.00  30.00   52
 18  \w     73.00 105.00   0.50    0.10    --  103.25 -94.00   0.00   64
 19  \w     45.00  72.00   0.50    0.10    --  103.25 -94.00-180.00   54
;
_diffrn_measurement_device 'four-circle diffractometer'
_diffrn_measurement_device_type 'XtaLAB Synergy R, HyPix'
_diffrn_measurement_method '\w scans'
_diffrn_orient_matrix_type 'CrysAlisPro convention (1999,Acta A55,543-557)'
_diffrn_orient_matrix_UB_11 -0.0499485000
_diffrn_orient_matrix_UB_12 0.0120209000
_diffrn_orient_matrix_UB_13 0.0817810000
_diffrn_orient_matrix_UB_21 -0.1002305000
_diffrn_orient_matrix_UB_22 -0.0208402000
_diffrn_orient_matrix_UB_23 -0.0333826000
_diffrn_orient_matrix_UB_31 0.0271031000
_diffrn_orient_matrix_UB_32 -0.0551338000
_diffrn_orient_matrix_UB_33 0.0305628000
_diffrn_radiation_monochromator mirror
_diffrn_radiation_probe x-ray
_diffrn_radiation_type CuK\a
_diffrn_radiation_wavelength 1.54184
_diffrn_reflns_av_R_equivalents 0.0190
_diffrn_reflns_av_unetI/netI 0.0170
_diffrn_reflns_Laue_measured_fraction_full 0.984
_diffrn_reflns_Laue_measured_fraction_max 0.942
_diffrn_reflns_limit_h_max 16
_diffrn_reflns_limit_h_min -16
_diffrn_reflns_limit_k_max 12
_diffrn_reflns_limit_k_min -31
_diffrn_reflns_limit_l_max 20
_diffrn_reflns_limit_l_min -20
_diffrn_reflns_number 19641
_diffrn_reflns_point_group_measured_fraction_full 0.984
_diffrn_reflns_point_group_measured_fraction_max 0.942
_diffrn_reflns_theta_full 67.684
_diffrn_reflns_theta_max 75.350
_diffrn_reflns_theta_min 4.372
_diffrn_source 'Rotating-anode X-ray tube'
_diffrn_source_type 'PhotonJet R (Cu) X-ray Source'
_exptl_absorpt_coefficient_mu 1.495
_exptl_absorpt_correction_T_max 1.00000
_exptl_absorpt_correction_T_min 0.74186
_exptl_absorpt_correction_type multi-scan
_exptl_absorpt_process_details
;
CrysAlisPro 1.171.40.14e (Rigaku Oxford Diffraction, 2018)
Empirical absorption correction using spherical harmonics,
 implemented in SCALE3 ABSPACK scaling algorithm.
;
_exptl_crystal_colour 'clear light colourless'
_exptl_crystal_density_diffrn 1.226
_exptl_crystal_description plate
_exptl_crystal_F_000 2208
_exptl_crystal_size_max 0.15
_exptl_crystal_size_mid 0.1
_exptl_crystal_size_min 0.05
_refine_diff_density_max 0.531
_refine_diff_density_min -0.389
_refine_diff_density_rms 0.042
_refine_ls_extinction_method none
_refine_ls_goodness_of_fit_ref 1.046
_refine_ls_hydrogen_treatment constr
_refine_ls_matrix_type full
_refine_ls_number_parameters 293
_refine_ls_number_reflns 5518
_refine_ls_number_restraints 0
_refine_ls_restrained_S_all 1.046
_refine_ls_R_factor_all 0.0484
_refine_ls_R_factor_gt 0.0445
_refine_ls_shift/su_max 0.001
_refine_ls_shift/su_mean 0.000
_refine_ls_structure_factor_coef Fsqd
_refine_ls_weighting_details 'w=1/[\s^2^(Fo^2^)+(0.0712P)^2^+2.9124P] where P=(Fo^2^+2Fc^2^)/3'
_refine_ls_weighting_scheme calc
_refine_ls_wR_factor_gt 0.1229
_refine_ls_wR_factor_ref 0.1260
_reflns_Friedel_coverage 0.000
_reflns_number_gt 5027
_reflns_number_total 5518
_reflns_threshold_expression 'I > 2\s(I)'
_cod_data_source_file jo0c01558_si_002.cif
_cod_data_source_block tx857d_sq
_cod_database_code 4038720
_shelx_shelxl_version_number 2018/3
_chemical_oxdiff_formula CHON
_shelx_space_group_comment
;
The symmetry employed for this shelxl refinement is uniquely defined
by the following loop, which should always be used as a source of
symmetry information in preference to the above space-group names.
They are only intended as comments.
;
_shelx_estimated_absorpt_t_max 0.929
_shelx_estimated_absorpt_t_min 0.807
_reflns_odcompleteness_completeness 99.45
_reflns_odcompleteness_iscentric 1
_reflns_odcompleteness_theta 68.13
_olex2_refinement_description
;
1. Fixed Uiso
 At 1.2 times of:
  All C(H) groups, All C(H,H) groups
 At 1.5 times of:
  All C(H,H,H) groups
2.a Ternary CH refined with riding coordinates:
 C4(H4)
2.b Secondary CH2 refined with riding coordinates:
 C11(H11A,H11B), C18(H18A,H18B), C26(H26A,H26B)
2.c Aromatic/amide H refined with riding coordinates:
 C1(H1), C2(H2), C7(H7), C10(H10), C13(H13), C16(H16), C21(H21)
2.d Idealised Me refined as rotating group:
 C22(H22A,H22B,H22C), C23(H23A,H23B,H23C), C24(H24A,H24B,H24C), C25(H25A,H25B,
 H25C)
;
_olex2_submission_special_instructions 'No special instructions were received'
_oxdiff_exptl_absorpt_empirical_details
;
Empirical correction (ABSPACK) includes:
- Absorption correction using spherical harmonics
- Frame scaling
;
_oxdiff_exptl_absorpt_empirical_full_max 1.300
_oxdiff_exptl_absorpt_empirical_full_min 0.715

loop_
_space_group_symop_operation_xyz
'x, y, z'
'-x, y, -z+1/2'
'x+1/2, y+1/2, z'
'-x+1/2, y+1/2, -z+1/2'
'-x, -y, -z'
'x, -y, z-1/2'
'-x+1/2, -y+1/2, -z'
'x+1/2, -y+1/2, z-1/2'

loop_
_atom_site_label
_atom_site_type_symbol
_atom_site_fract_x
_atom_site_fract_y
_atom_site_fract_z
_atom_site_U_iso_or_equiv
_atom_site_adp_type
_atom_site_occupancy
_atom_site_site_symmetry_order
_atom_site_calc_flag
_atom_site_refinement_flags_posn
_atom_site_refinement_flags_adp
_atom_site_refinement_flags_occupancy
_atom_site_disorder_assembly
_atom_site_disorder_group
O1 O 0.50533(7) 0.58756(3) 0.52431(5) 0.0368(2) Uani 1 1 d . . . . .
O2 O 0.54686(7) 0.77303(3) 0.50573(5) 0.0360(2) Uani 1 1 d . . . . .
O3 O 0.81046(7) 0.64058(4) 0.35039(7) 0.0466(3) Uani 1 1 d . . . . .
O4 O 0.70127(6) 0.81598(4) 0.21235(6) 0.0431(2) Uani 1 1 d . . . . .
C1 C 0.54936(10) 0.34024(5) 0.23771(7) 0.0347(3) Uani 1 1 d . . . . .
H1 H 0.582355 0.308706 0.229688 0.042 Uiso 1 1 calc R . . . .
C2 C 0.59969(9) 0.38713(5) 0.22489(6) 0.0296(2) Uani 1 1 d . . . . .
H2 H 0.665972 0.387064 0.208186 0.036 Uiso 1 1 calc R . . . .
C3 C 0.54991(8) 0.43380(4) 0.23731(6) 0.0243(2) Uani 1 1 d . . . . .
C4 C 0.59218(8) 0.48854(4) 0.22629(6) 0.0240(2) Uani 1 1 d . . . . .
H4 H 0.661866 0.488581 0.208278 0.029 Uiso 1 1 calc R . . . .
C5 C 0.57773(8) 0.51648(4) 0.30719(6) 0.0237(2) Uani 1 1 d . . . . .
C6 C 0.47852(8) 0.51574(4) 0.33295(6) 0.0238(2) Uani 1 1 d . . . . .
C7 C 0.45141(9) 0.53864(4) 0.40551(6) 0.0266(2) Uani 1 1 d . . . . .
H7 H 0.385455 0.537442 0.422933 0.032 Uiso 1 1 calc R . . . .
C8 C 0.52482(9) 0.56356(4) 0.45210(6) 0.0284(2) Uani 1 1 d . . . . .
C9 C 0.62427(9) 0.56599(4) 0.42651(7) 0.0286(2) Uani 1 1 d . . . . .
C10 C 0.64987(8) 0.54175(4) 0.35357(7) 0.0265(2) Uani 1 1 d . . . . .
H10 H 0.715799 0.542590 0.336050 0.032 Uiso 1 1 calc R . . . .
C11 C 0.70031(10) 0.59742(5) 0.47498(8) 0.0349(3) Uani 1 1 d . . . . .
H11A H 0.688127 0.593051 0.532477 0.042 Uiso 1 1 calc R . . . .
H11B H 0.767188 0.584815 0.463678 0.042 Uiso 1 1 calc R . . . .
C12 C 0.69259(9) 0.65483(5) 0.45272(7) 0.0309(3) Uani 1 1 d . . . . .
C13 C 0.62629(9) 0.68766(5) 0.49284(7) 0.0304(3) Uani 1 1 d . . . . .
H13 H 0.590125 0.674791 0.536434 0.036 Uiso 1 1 calc R . . . .
C14 C 0.61312(9) 0.73936(4) 0.46896(7) 0.0286(2) Uani 1 1 d . . . . .
C15 C 0.66900(8) 0.75982(4) 0.40556(7) 0.0292(2) Uani 1 1 d . . . . .
C16 C 0.73620(9) 0.72723(5) 0.36614(8) 0.0334(3) Uani 1 1 d . . . . .
H16 H 0.774264 0.740500 0.323924 0.040 Uiso 1 1 calc R . . . .
C17 C 0.74757(9) 0.67519(5) 0.38864(8) 0.0334(3) Uani 1 1 d . . . . .
C18 C 0.65374(9) 0.81564(5) 0.37741(7) 0.0317(3) Uani 1 1 d . . . . .
H18A H 0.716392 0.829479 0.357354 0.038 Uiso 1 1 calc R . . . .
H18B H 0.632976 0.837029 0.422815 0.038 Uiso 1 1 calc R . . . .
C19 C 0.57486(9) 0.81810(4) 0.31075(7) 0.0294(2) Uani 1 1 d . . . . .
C20 C 0.60051(9) 0.81745(5) 0.22911(7) 0.0314(3) Uani 1 1 d . . . . .
C21 C 0.52621(9) 0.81824(5) 0.16937(7) 0.0322(3) Uani 1 1 d . . . . .
H21 H 0.544489 0.818868 0.115099 0.039 Uiso 1 1 calc R . . . .
C22 C 0.40442(11) 0.58926(5) 0.55014(7) 0.0402(3) Uani 1 1 d . . . . .
H22A H 0.364210 0.606384 0.509632 0.060 Uiso 1 1 calc GR . . . .
H22B H 0.400450 0.608236 0.600221 0.060 Uiso 1 1 calc GR . . . .
H22C H 0.380304 0.554326 0.558063 0.060 Uiso 1 1 calc GR . . . .
C23 C 0.47095(12) 0.75057(6) 0.55371(9) 0.0493(4) Uani 1 1 d . . . . .
H23A H 0.437316 0.723754 0.523282 0.074 Uiso 1 1 calc GR . . . .
H23B H 0.423715 0.777047 0.568694 0.074 Uiso 1 1 calc GR . . . .
H23C H 0.500272 0.735661 0.601731 0.074 Uiso 1 1 calc GR . . . .
C24 C 0.86840(13) 0.65945(7) 0.28553(12) 0.0630(5) Uani 1 1 d . . . . .
H24A H 0.824989 0.672973 0.243903 0.094 Uiso 1 1 calc GR . . . .
H24B H 0.907841 0.631475 0.263866 0.094 Uiso 1 1 calc GR . . . .
H24C H 0.911797 0.686739 0.304710 0.094 Uiso 1 1 calc GR . . . .
C25 C 0.72933(11) 0.81066(7) 0.13017(9) 0.0501(4) Uani 1 1 d . . . . .
H25A H 0.705849 0.840330 0.099933 0.075 Uiso 1 1 calc GR . . . .
H25B H 0.700274 0.779392 0.108124 0.075 Uiso 1 1 calc GR . . . .
H25C H 0.800883 0.808658 0.126746 0.075 Uiso 1 1 calc GR . . . .
N1 N 0.33446(13) 0.67117(7) 0.36870(11) 0.0742(5) Uani 1 1 d . . . . .
C26 C 0.50312(15) 0.66716(11) 0.29353(12) 0.0793(6) Uani 1 1 d . . . . .
H26A H 0.542962 0.696887 0.310728 0.095 Uiso 1 1 calc R . . . .
H26B H 0.537911 0.635800 0.310933 0.095 Uiso 1 1 calc R . . . .
C27 C 0.40658(14) 0.66940(7) 0.33430(11) 0.0587(4) Uani 1 1 d . . . . .

loop_
_atom_site_aniso_label
_atom_site_aniso_U_11
_atom_site_aniso_U_22
_atom_site_aniso_U_33
_atom_site_aniso_U_23
_atom_site_aniso_U_13
_atom_site_aniso_U_12
O1 0.0538(5) 0.0316(4) 0.0251(4) -0.0076(3) 0.0034(4) -0.0015(4)
O2 0.0415(5) 0.0284(4) 0.0382(5) -0.0008(3) 0.0031(4) 0.0016(4)
O3 0.0371(5) 0.0417(5) 0.0613(6) -0.0093(4) 0.0065(4) 0.0035(4)
O4 0.0266(4) 0.0642(6) 0.0385(5) -0.0005(4) -0.0006(3) -0.0097(4)
C1 0.0519(7) 0.0230(6) 0.0292(6) -0.0030(4) -0.0086(5) 0.0064(5)
C2 0.0366(6) 0.0283(6) 0.0240(5) -0.0025(4) -0.0032(4) 0.0060(5)
C3 0.0300(6) 0.0245(5) 0.0184(5) -0.0003(4) -0.0023(4) 0.0007(4)
C4 0.0242(5) 0.0234(5) 0.0243(5) -0.0006(4) 0.0011(4) 0.0009(4)
C5 0.0267(5) 0.0200(5) 0.0243(5) 0.0012(4) -0.0005(4) 0.0019(4)
C6 0.0278(5) 0.0201(5) 0.0234(5) 0.0016(4) 0.0003(4) 0.0001(4)
C7 0.0315(5) 0.0225(5) 0.0259(5) 0.0007(4) 0.0042(4) 0.0006(4)
C8 0.0433(6) 0.0200(5) 0.0220(5) 0.0001(4) -0.0002(4) 0.0019(4)
C9 0.0362(6) 0.0210(5) 0.0285(5) 0.0002(4) -0.0080(4) 0.0010(4)
C10 0.0268(5) 0.0215(5) 0.0311(5) 0.0019(4) -0.0030(4) 0.0012(4)
C11 0.0418(7) 0.0274(6) 0.0352(6) -0.0032(5) -0.0143(5) 0.0023(5)
C12 0.0325(6) 0.0268(6) 0.0330(6) -0.0041(4) -0.0132(5) -0.0020(5)
C13 0.0358(6) 0.0283(6) 0.0270(5) -0.0015(4) -0.0078(4) -0.0044(5)
C14 0.0301(6) 0.0270(6) 0.0287(5) -0.0037(4) -0.0076(4) -0.0022(4)
C15 0.0273(5) 0.0282(6) 0.0320(6) -0.0005(4) -0.0099(4) -0.0053(4)
C16 0.0258(5) 0.0374(6) 0.0369(6) -0.0009(5) -0.0043(4) -0.0067(5)
C17 0.0258(5) 0.0336(6) 0.0406(6) -0.0080(5) -0.0066(5) -0.0013(5)
C18 0.0318(6) 0.0285(6) 0.0346(6) 0.0026(5) -0.0086(5) -0.0066(5)
C19 0.0301(6) 0.0248(5) 0.0332(6) 0.0019(4) -0.0063(4) -0.0031(4)
C20 0.0272(5) 0.0304(6) 0.0365(6) 0.0001(5) -0.0022(5) -0.0049(4)
C21 0.0332(6) 0.0339(6) 0.0293(6) -0.0005(4) -0.0020(5) -0.0026(5)
C22 0.0597(8) 0.0364(7) 0.0246(6) -0.0027(5) 0.0075(5) 0.0072(6)
C23 0.0621(9) 0.0426(8) 0.0436(8) 0.0059(6) 0.0190(7) 0.0061(7)
C24 0.0450(8) 0.0623(11) 0.0820(12) -0.0102(9) 0.0236(8) 0.0020(8)
C25 0.0340(7) 0.0722(10) 0.0443(8) -0.0016(7) 0.0056(6) -0.0084(7)
N1 0.0675(10) 0.0795(11) 0.0757(11) 0.0150(9) 0.0135(8) 0.0106(8)
C26 0.0529(10) 0.127(2) 0.0575(11) 0.0071(11) -0.0079(8) -0.0096(11)
C27 0.0587(10) 0.0659(11) 0.0513(9) 0.0071(8) -0.0034(8) 0.0008(8)

loop_
_atom_type_symbol
_atom_type_description
_atom_type_scat_dispersion_real
_atom_type_scat_dispersion_imag
_atom_type_scat_source
C C 0.0181 0.0091 'International Tables Vol C Tables 4.2.6.8 and 6.1.1.4'
H H 0.0000 0.0000 'International Tables Vol C Tables 4.2.6.8 and 6.1.1.4'
Cl Cl 0.3639 0.7018 'International Tables Vol C Tables 4.2.6.8 and 6.1.1.4'
N N 0.0311 0.0180 'International Tables Vol C Tables 4.2.6.8 and 6.1.1.4'
O O 0.0492 0.0322 'International Tables Vol C Tables 4.2.6.8 and 6.1.1.4'

loop_
_geom_angle_atom_site_label_1
_geom_angle_atom_site_label_2
_geom_angle_atom_site_label_3
_geom_angle
_geom_angle_site_symmetry_1
_geom_angle_site_symmetry_3
_geom_angle_publ_flag
C8 O1 C22 117.64(10) . . ?
C14 O2 C23 117.25(10) . . ?
C17 O3 C24 117.88(12) . . ?
C20 O4 C25 117.50(10) . . ?
C1 C1 C2 120.50(7) 2_655 . ?
C3 C2 C1 119.21(11) . . ?
C2 C3 C3 120.29(7) . 2_655 ?
C2 C3 C4 126.71(10) . . ?
C3 C3 C4 113.01(6) 2_655 . ?
C3 C4 C5 106.07(8) . . ?
C6 C4 C3 105.57(8) 2_655 . ?
C6 C4 C5 105.32(8) 2_655 . ?
C6 C5 C4 112.75(9) . . ?
C10 C5 C4 127.45(10) . . ?
C10 C5 C6 119.78(10) . . ?
C5 C6 C4 113.41(9) . 2_655 ?
C7 C6 C4 125.68(10) . 2_655 ?
C7 C6 C5 120.91(10) . . ?
C6 C7 C8 118.81(10) . . ?
O1 C8 C7 123.16(11) . . ?
O1 C8 C9 115.53(10) . . ?
C7 C8 C9 121.31(10) . . ?
C8 C9 C11 119.88(10) . . ?
C10 C9 C8 118.64(10) . . ?
C10 C9 C11 121.36(11) . . ?
C5 C10 C9 120.51(10) . . ?
C12 C11 C9 109.99(9) . . ?
C13 C12 C11 120.77(11) . . ?
C13 C12 C17 118.45(11) . . ?
C17 C12 C11 120.69(11) . . ?
C14 C13 C12 121.26(11) . . ?
O2 C14 C13 123.36(11) . . ?
O2 C14 C15 116.43(10) . . ?
C13 C14 C15 120.20(11) . . ?
C14 C15 C18 120.87(11) . . ?
C16 C15 C14 118.54(11) . . ?
C16 C15 C18 120.53(11) . . ?
C17 C16 C15 121.28(12) . . ?
O3 C17 C12 115.74(11) . . ?
O3 C17 C16 124.02(12) . . ?
C16 C17 C12 120.23(11) . . ?
C15 C18 C19 110.60(9) . . ?
C20 C19 C18 121.65(11) . . ?
C20 C19 C21 118.33(11) . 2_655 ?
C21 C19 C18 119.93(11) 2_655 . ?
O4 C20 C19 116.31(10) . . ?
O4 C20 C21 123.42(11) . . ?
C19 C20 C21 120.26(11) . . ?
C19 C21 C20 121.38(11) 2_655 . ?
C26 C26 C27 114.5(2) 2_655 . ?
N1 C27 C26 177.1(2) . . ?

loop_
_geom_bond_atom_site_label_1
_geom_bond_atom_site_label_2
_geom_bond_distance
_geom_bond_site_symmetry_2
_geom_bond_publ_flag
O1 C8 1.3671(13) . ?
O1 C22 1.4186(17) . ?
O2 C14 1.3801(15) . ?
O2 C23 1.4141(16) . ?
O3 C17 1.3779(15) . ?
O3 C24 1.411(2) . ?
O4 C20 1.3777(15) . ?
O4 C25 1.4158(17) . ?
C1 C1 1.384(3) 2_655 ?
C1 C2 1.3930(18) . ?
C2 C3 1.3837(16) . ?
C3 C3 1.402(2) 2_655 ?
C3 C4 1.5225(15) . ?
C4 C5 1.5275(14) . ?
C4 C6 1.5223(15) 2_655 ?
C5 C6 1.3959(15) . ?
C5 C10 1.3862(15) . ?
C6 C7 1.3836(15) . ?
C7 C8 1.3958(16) . ?
C8 C9 1.3993(17) . ?
C9 C10 1.3987(16) . ?
C9 C11 1.5187(15) . ?
C11 C12 1.5183(16) . ?
C12 C13 1.3926(17) . ?
C12 C17 1.3933(18) . ?
C13 C14 1.3915(16) . ?
C14 C15 1.3923(17) . ?
C15 C16 1.3911(17) . ?
C15 C18 1.5159(16) . ?
C16 C17 1.3909(18) . ?
C18 C19 1.5184(15) . ?
C19 C20 1.3923(17) . ?
C19 C21 1.3928(17) 2_655 ?
C20 C21 1.3935(17) . ?
N1 C27 1.124(2) . ?
C26 C26 1.438(4) 2_655 ?
C26 C27 1.461(3) . ?
